data_7703473
loop_
_publ_author_name
'Heitkemper, Tobias'
'Na\&s, Leonard'
'Sindlinger, Christian P.'

_publ_section_title
;
 2,5-Bis-trimethylsilyl substituted boroles.
;
_journal_issue 8
_journal_name_full 'Dalton transactions (Cambridge, England : 2003)'
_journal_page_first 2706
_journal_page_last 2714
_journal_paper_doi 10.1039/d0dt00393j
_journal_volume 49
_journal_year 2020
_chemical_formula_sum 'C50 H70 B2 Cl2 Si2'
_chemical_formula_weight 819.76
_space_group_crystal_system triclinic
_space_group_IT_number 2
_space_group_name_Hall '-P 1'
_space_group_name_H-M_alt 'P -1'
_atom_sites_solution_hydrogens geom
_audit_creation_method SHELXL-2018/3
_audit_update_record
;
2020-01-10 deposited with the CCDC.	2020-02-06 downloaded from the CCDC.
;
_cell_angle_alpha 101.047(3)
_cell_angle_beta 90.377(3)
_cell_angle_gamma 91.410(3)
_cell_formula_units_Z 4
_cell_length_a 12.0043(7)
_cell_length_b 20.4730(12)
_cell_length_c 20.6672(12)
_cell_measurement_reflns_used 8497
_cell_measurement_temperature 100(2)
_cell_measurement_theta_max 27.36
_cell_measurement_theta_min 2.28
_cell_volume 4983.3(5)
_computing_cell_refinement 'Bruker SAINT'
_computing_data_collection 'Bruker APEX2'
_computing_data_reduction 'Bruker SAINT'
_computing_molecular_graphics 'Bruker SHELXTL'
_computing_publication_material 'Bruker SHELXTL'
_computing_structure_refinement 'SHELXL-2018/3 (Sheldrick, 2018)'
_computing_structure_solution 'SHELXS-97 (Sheldrick 2008)'
_diffrn_ambient_temperature 100(2)
_diffrn_measured_fraction_theta_full 0.991
_diffrn_measured_fraction_theta_max 0.946
_diffrn_measurement_device_type 'Bruker APEX-II CCD'
_diffrn_measurement_method '\f and \w scans'
_diffrn_radiation_type MoK\a
_diffrn_radiation_wavelength 0.71073
_diffrn_reflns_av_R_equivalents 0.054
_diffrn_reflns_av_unetI/netI 0.0660
_diffrn_reflns_Laue_measured_fraction_full 0.991
_diffrn_reflns_Laue_measured_fraction_max 0.946
_diffrn_reflns_limit_h_max 15
_diffrn_reflns_limit_h_min -15
_diffrn_reflns_limit_k_max 26
_diffrn_reflns_limit_k_min -26
_diffrn_reflns_limit_l_max 26
_diffrn_reflns_limit_l_min 0
_diffrn_reflns_number 91559
_diffrn_reflns_point_group_measured_fraction_full 0.991
_diffrn_reflns_point_group_measured_fraction_max 0.946
_diffrn_reflns_theta_full 25.242
_diffrn_reflns_theta_max 27.593
_diffrn_reflns_theta_min 1.004
_exptl_absorpt_coefficient_mu 0.209
_exptl_absorpt_correction_T_max 0.745553
_exptl_absorpt_correction_T_min 0.527813
_exptl_absorpt_correction_type multi-scan
_exptl_crystal_colour colorless
_exptl_crystal_density_diffrn 1.093
_exptl_crystal_description block
_exptl_crystal_F_000 1768
_exptl_crystal_recrystallization_method 'Re-crystallisation from solvent: pentane'
_exptl_crystal_size_max 0.227
_exptl_crystal_size_mid 0.161
_exptl_crystal_size_min 0.071
_refine_diff_density_max 0.840
_refine_diff_density_min -0.615
_refine_diff_density_rms 0.075
_refine_ls_extinction_method none
_refine_ls_goodness_of_fit_ref 1.032
_refine_ls_hydrogen_treatment constr
_refine_ls_matrix_type full
_refine_ls_number_parameters 1071
_refine_ls_number_reflns 26310
_refine_ls_number_restraints 153
_refine_ls_restrained_S_all 1.034
_refine_ls_R_factor_all 0.0909
_refine_ls_R_factor_gt 0.0648
_refine_ls_shift/su_max 0.000
_refine_ls_shift/su_mean 0.000
_refine_ls_structure_factor_coef Fsqd
_refine_ls_weighting_details 'w=1/[\s^2^(Fo^2^)+(0.0666P)^2^+5.9684P] where P=(Fo^2^+2Fc^2^)/3'
_refine_ls_weighting_scheme calc
_refine_ls_wR_factor_gt 0.1478
_refine_ls_wR_factor_ref 0.1613
_reflns_Friedel_coverage 0.000
_reflns_number_gt 20417
_reflns_number_total 26326
_reflns_threshold_expression 'I > 2\s(I)'
_cod_data_source_file d0dt00393j2.cif
_cod_data_source_block int_0m_5
_cod_depositor_comments 'Adding full bibliography for 7703465--7703474.cif.'
_cod_database_code 7703473
_shelx_shelxl_version_number 2018/3
_shelx_space_group_comment
;
The symmetry employed for this shelxl refinement is uniquely defined
by the following loop, which should always be used as a source of
symmetry information in preference to the above space-group names.
They are only intended as comments.
;
_shelx_estimated_absorpt_t_min 0.954
_shelx_estimated_absorpt_t_max 0.985

loop_
_space_group_symop_operation_xyz
'x, y, z'
'-x, -y, -z'

loop_
_atom_site_label
_atom_site_type_symbol
_atom_site_fract_x
_atom_site_fract_y
_atom_site_fract_z
_atom_site_U_iso_or_equiv
_atom_site_adp_type
_atom_site_occupancy
_atom_site_site_symmetry_order
_atom_site_calc_flag
_atom_site_refinement_flags_posn
_atom_site_refinement_flags_adp
_atom_site_refinement_flags_occupancy
_atom_site_disorder_assembly
_atom_site_disorder_group
Cl1 Cl -0.31936(7) 0.68566(5) 0.36726(5) 0.0257(2) Uani 1 1 d . . . . .
Cl2 Cl -0.19781(9) 0.55240(5) 0.41234(6) 0.0390(3) Uani 1 1 d . . . . .
Cl3 Cl 0.30092(9) 0.44858(6) 0.08196(6) 0.0402(3) Uani 1 1 d . . . . .
Cl4 Cl 0.16594(7) 0.32116(5) 0.13081(5) 0.0232(2) Uani 1 1 d . . . . .
Si1 Si -0.11789(9) 0.69099(6) 0.50583(5) 0.0274(3) Uani 1 1 d . . . . .
Si2 Si -0.14318(9) 0.75858(6) 0.24643(5) 0.0274(3) Uani 1 1 d . . . . .
Si3 Si 0.33654(8) 0.26036(5) 0.25912(5) 0.0209(2) Uani 1 1 d . . . . .
Si4 Si 0.36499(9) 0.30653(7) -0.00790(5) 0.0298(3) Uani 1 1 d . . . . .
C1 C -0.1254(3) 0.76808(18) 0.34188(17) 0.0190(8) Uani 1 1 d . . . . .
C2 C -0.0028(3) 0.76566(18) 0.36225(17) 0.0170(8) Uani 1 1 d . . . . .
C3 C 0.0171(3) 0.71932(18) 0.39927(18) 0.0171(8) Uani 1 1 d . . . . .
C4 C -0.0862(3) 0.67702(19) 0.41145(18) 0.0194(8) Uani 1 1 d . . . . .
C5 C -0.0755(4) 0.7768(2) 0.5470(2) 0.0399(11) Uani 1 1 d . . . . .
H5A H -0.089853 0.782592 0.594325 0.060 Uiso 1 1 calc R U . . .
H5B H -0.118495 0.808978 0.528242 0.060 Uiso 1 1 calc R U . . .
H5C H 0.004106 0.784254 0.540048 0.060 Uiso 1 1 calc R U . . .
C6 C -0.0348(3) 0.6322(2) 0.5447(2) 0.0379(11) Uani 1 1 d . . . . .
H6A H -0.057253 0.635320 0.590649 0.057 Uiso 1 1 calc R U . . .
H6B H 0.044633 0.643828 0.543142 0.057 Uiso 1 1 calc R U . . .
H6C H -0.048469 0.586554 0.520523 0.057 Uiso 1 1 calc R U . . .
C7 C -0.2698(3) 0.6836(3) 0.5247(2) 0.0416(12) Uani 1 1 d . . . . .
H7A H -0.279200 0.688052 0.572395 0.062 Uiso 1 1 calc R U . . .
H7B H -0.299598 0.640072 0.502311 0.062 Uiso 1 1 calc R U . . .
H7C H -0.310110 0.718875 0.509227 0.062 Uiso 1 1 calc R U . . .
C8 C -0.1849(3) 0.83062(19) 0.3774(2) 0.0252(9) Uani 1 1 d . . . . .
C9 C -0.2969(3) 0.8431(2) 0.3584(2) 0.0374(12) Uani 1 1 d . . . . .
H9 H -0.335175 0.813914 0.323623 0.045 Uiso 1 1 calc R U . . .
C10 C -0.3468(4) 0.9001(2) 0.3932(3) 0.0464(13) Uani 1 1 d . . . . .
H10 H -0.419690 0.909913 0.380334 0.056 Uiso 1 1 calc R U . . .
C11 C -0.2957(4) 0.9424(3) 0.4450(3) 0.0525(14) Uani 1 1 d . . . . .
H11 H -0.333320 0.980116 0.467808 0.063 Uiso 1 1 calc R U . . .
C12 C -0.1889(4) 0.9297(2) 0.4635(2) 0.0477(12) Uani 1 1 d . . . . .
H12 H -0.152500 0.958948 0.498957 0.057 Uiso 1 1 calc R U . . .
C13 C -0.1351(3) 0.8747(2) 0.4306(2) 0.0321(10) Uani 1 1 d . . . . .
H13 H -0.062082 0.866361 0.444460 0.039 Uiso 1 1 calc R U . . .
C14 C -0.2695(3) 0.7073(3) 0.2158(2) 0.0554(16) Uani 1 1 d . . . . .
H14A H -0.281675 0.708303 0.169033 0.083 Uiso 1 1 calc R U . . .
H14B H -0.334308 0.725276 0.241064 0.083 Uiso 1 1 calc R U . . .
H14C H -0.259022 0.661264 0.221015 0.083 Uiso 1 1 calc R U . . .
C15 C -0.1536(5) 0.8417(3) 0.2226(3) 0.0691(17) Uani 1 1 d . . . . .
H15A H -0.166680 0.835737 0.174970 0.104 Uiso 1 1 calc R U . . .
H15B H -0.083952 0.867383 0.234381 0.104 Uiso 1 1 calc R U . . .
H15C H -0.215575 0.865708 0.246021 0.104 Uiso 1 1 calc R U . . .
C16 C -0.0267(4) 0.7170(3) 0.1974(2) 0.0592(17) Uani 1 1 d . . . . .
H16A H -0.042193 0.714568 0.150323 0.089 Uiso 1 1 calc R U . . .
H16B H -0.019323 0.671987 0.206177 0.089 Uiso 1 1 calc R U . . .
H16C H 0.042737 0.742686 0.209709 0.089 Uiso 1 1 calc R U . . .
C17 C 0.0854(3) 0.80547(19) 0.33531(17) 0.0184(8) Uani 1 1 d . . . . .
C18 C 0.0745(3) 0.87232(19) 0.33298(19) 0.0234(9) Uani 1 1 d . . . . .
H18 H 0.009230 0.894288 0.350156 0.028 Uiso 1 1 calc R U . . .
C19 C 0.1565(3) 0.90815(19) 0.30621(19) 0.0275(9) Uani 1 1 d . . . . .
C20 C 0.1483(4) 0.9829(2) 0.3071(2) 0.0399(11) Uani 1 1 d . . . . .
C21 C 0.0421(4) 1.0120(2) 0.3395(3) 0.0583(15) Uani 1 1 d . . . . .
H21A H 0.042505 1.060038 0.340643 0.087 Uiso 1 1 calc R U . . .
H21B H 0.038386 1.003610 0.384573 0.087 Uiso 1 1 calc R U . . .
H21C H -0.022848 0.990920 0.314093 0.087 Uiso 1 1 calc R U . . .
C22 C 0.1534(4) 0.9954(2) 0.2361(2) 0.0499(13) Uani 1 1 d . . . . .
H22A H 0.150090 1.043291 0.236722 0.075 Uiso 1 1 calc R U . . .
H22B H 0.090140 0.972396 0.210427 0.075 Uiso 1 1 calc R U . . .
H22C H 0.223183 0.978456 0.215807 0.075 Uiso 1 1 calc R U . . .
C23 C 0.2494(4) 1.0195(2) 0.3469(3) 0.0528(14) Uani 1 1 d . . . . .
H23A H 0.244167 1.067519 0.349093 0.079 Uiso 1 1 calc R U . . .
H23B H 0.318749 1.003863 0.325144 0.079 Uiso 1 1 calc R U . . .
H23C H 0.249014 1.010062 0.391676 0.079 Uiso 1 1 calc R U . . .
C24 C 0.2498(3) 0.8739(2) 0.27861(19) 0.0259(9) Uani 1 1 d . . . . .
H24 H 0.306011 0.897261 0.259423 0.031 Uiso 1 1 calc R U . . .
C25 C 0.2621(3) 0.80719(19) 0.27860(18) 0.0209(8) Uani 1 1 d . . . . .
C26 C 0.3613(3) 0.7671(2) 0.24658(19) 0.0244(9) Uani 1 1 d . . . . .
C27 C 0.3186(3) 0.7156(2) 0.1876(2) 0.0420(12) Uani 1 1 d . . . . .
H27A H 0.380626 0.688561 0.168202 0.063 Uiso 1 1 calc R U . . .
H27B H 0.286461 0.738410 0.154592 0.063 Uiso 1 1 calc R U . . .
H27C H 0.261490 0.686815 0.202215 0.063 Uiso 1 1 calc R U . . .
C28 C 0.4487(3) 0.8119(2) 0.2217(2) 0.0368(11) Uani 1 1 d . . . . .
H28A H 0.509845 0.784756 0.201263 0.055 Uiso 1 1 calc R U . . .
H28B H 0.477744 0.845266 0.258772 0.055 Uiso 1 1 calc R U . . .
H28C H 0.414324 0.834337 0.189025 0.055 Uiso 1 1 calc R U . . .
C29 C 0.4165(3) 0.7313(2) 0.2962(2) 0.0315(10) Uani 1 1 d . . . . .
H29A H 0.478681 0.705457 0.275225 0.047 Uiso 1 1 calc R U . . .
H29B H 0.361820 0.701261 0.311221 0.047 Uiso 1 1 calc R U . . .
H29C H 0.444477 0.764103 0.334084 0.047 Uiso 1 1 calc R U . . .
C30 C 0.1805(3) 0.77366(18) 0.30826(17) 0.0184(8) Uani 1 1 d . . . . .
H30 H 0.189812 0.728103 0.310080 0.022 Uiso 1 1 calc R U . . .
C31 C 0.1283(3) 0.71176(18) 0.43040(17) 0.0178(8) Uani 1 1 d . . . . .
C32 C 0.1894(3) 0.76885(19) 0.45978(18) 0.0221(8) Uani 1 1 d . . . . .
H32 H 0.157607 0.811261 0.461976 0.027 Uiso 1 1 calc R U . . .
C33 C 0.2964(3) 0.7650(2) 0.48607(19) 0.0275(9) Uani 1 1 d . . . . .
C34 C 0.3601(4) 0.8298(2) 0.5162(2) 0.0372(11) Uani 1 1 d . . . . .
C35 C 0.2976(5) 0.8660(3) 0.5751(2) 0.0646(17) Uani 1 1 d . . . . .
H35A H 0.335826 0.908650 0.592611 0.097 Uiso 1 1 calc R U . . .
H35B H 0.294867 0.838781 0.609206 0.097 Uiso 1 1 calc R U . . .
H35C H 0.221557 0.874101 0.561532 0.097 Uiso 1 1 calc R U . . .
C36 C 0.3687(4) 0.8742(2) 0.4647(2) 0.0445(12) Uani 1 1 d . . . . .
H36A H 0.415285 0.913731 0.482215 0.067 Uiso 1 1 calc R U . . .
H36B H 0.294076 0.887979 0.454376 0.067 Uiso 1 1 calc R U . . .
H36C H 0.402224 0.849462 0.424590 0.067 Uiso 1 1 calc R U . . .
C37 C 0.4801(4) 0.8162(3) 0.5357(4) 0.095(3) Uani 1 1 d . . . . .
H37A H 0.522063 0.858464 0.548007 0.142 Uiso 1 1 calc R U . . .
H37B H 0.516046 0.788176 0.498225 0.142 Uiso 1 1 calc R U . . .
H37C H 0.478476 0.793249 0.573137 0.142 Uiso 1 1 calc R U . . .
C38 C 0.3392(3) 0.7025(2) 0.4825(2) 0.0302(10) Uani 1 1 d . . . . .
H38 H 0.412516 0.699175 0.498869 0.036 Uiso 1 1 calc R U . . .
C39 C 0.2800(3) 0.6441(2) 0.4560(2) 0.0269(9) Uani 1 1 d . . . . .
C40 C 0.3327(3) 0.5766(2) 0.4535(2) 0.0370(11) Uani 1 1 d . . . . .
C41 C 0.4347(4) 0.5717(3) 0.4075(3) 0.0565(15) Uani 1 1 d . . . . .
H41A H 0.469435 0.528594 0.405526 0.085 Uiso 1 1 calc R U . . .
H41B H 0.488759 0.607590 0.424661 0.085 Uiso 1 1 calc R U . . .
H41C H 0.410303 0.575940 0.363159 0.085 Uiso 1 1 calc R U . . .
C42 C 0.2531(4) 0.5188(2) 0.4263(3) 0.0516(14) Uani 1 1 d . . . . .
H42A H 0.289291 0.476699 0.427636 0.077 Uiso 1 1 calc R U . . .
H42B H 0.233114 0.520540 0.380597 0.077 Uiso 1 1 calc R U . . .
H42C H 0.185661 0.521976 0.453023 0.077 Uiso 1 1 calc R U . . .
C43 C 0.3694(4) 0.5699(2) 0.5231(3) 0.0523(14) Uani 1 1 d . . . . .
H43A H 0.397365 0.525187 0.522088 0.078 Uiso 1 1 calc R U . . .
H43B H 0.305710 0.577333 0.552830 0.078 Uiso 1 1 calc R U . . .
H43C H 0.428595 0.603081 0.538974 0.078 Uiso 1 1 calc R U . . .
C44 C 0.1740(3) 0.64995(19) 0.43030(19) 0.0219(8) Uani 1 1 d . . . . .
H44 H 0.131809 0.610759 0.412248 0.026 Uiso 1 1 calc R U . . .
C45 C -0.0227(3) 0.5616(2) 0.3245(2) 0.0283(9) Uani 1 1 d . . . . .
C46 C 0.0458(4) 0.5926(2) 0.2856(2) 0.0399(11) Uani 1 1 d . . . . .
H46 H 0.052009 0.639787 0.294509 0.048 Uiso 1 1 calc R U . . .
C47 C 0.1060(4) 0.5573(3) 0.2342(3) 0.0604(15) Uani 1 1 d . . . . .
H47 H 0.151403 0.580496 0.208116 0.072 Uiso 1 1 calc R U . . .
C48 C 0.1001(4) 0.4889(3) 0.2207(3) 0.0599(15) Uani 1 1 d . . . . .
H48 H 0.141768 0.464346 0.185772 0.072 Uiso 1 1 calc R U . . .
C49 C 0.0328(4) 0.4566(3) 0.2589(3) 0.0534(14) Uani 1 1 d . . . . .
H49 H 0.028137 0.409349 0.249990 0.064 Uiso 1 1 calc R U . . .
C50 C -0.0277(4) 0.4914(2) 0.3097(3) 0.0429(12) Uani 1 1 d . . . . .
H50 H -0.073601 0.467869 0.335210 0.051 Uiso 1 1 calc R U . . .
C51 C 0.4005(3) 0.32388(18) 0.08689(17) 0.0171(8) Uani 1 1 d . . . . .
C52 C 0.4983(3) 0.28138(18) 0.10155(17) 0.0165(8) Uani 1 1 d . . . . .
C53 C 0.4726(3) 0.23921(17) 0.14219(17) 0.0154(8) Uani 1 1 d . . . . .
C54 C 0.3499(3) 0.24052(17) 0.16350(17) 0.0164(7) Uani 1 1 d . . . . .
C55 C 0.3243(4) 0.1820(2) 0.2910(2) 0.0449(12) Uani 1 1 d . . . . .
H55A H 0.311455 0.192372 0.338643 0.067 Uiso 1 1 calc R U . . .
H55B H 0.393248 0.157391 0.282345 0.067 Uiso 1 1 calc R U . . .
H55C H 0.261593 0.154866 0.269018 0.067 Uiso 1 1 calc R U . . .
C56 C 0.2140(3) 0.3134(2) 0.2867(2) 0.0390(11) Uani 1 1 d . . . . .
H56A H 0.205774 0.318135 0.334470 0.059 Uiso 1 1 calc R U . . .
H56B H 0.146246 0.292264 0.264419 0.059 Uiso 1 1 calc R U . . .
H56C H 0.225833 0.357403 0.275471 0.059 Uiso 1 1 calc R U . . .
C57 C 0.4567(3) 0.3097(3) 0.3022(2) 0.0444(13) Uani 1 1 d . . . . .
H57A H 0.446071 0.316370 0.349967 0.067 Uiso 1 1 calc R U . . .
H57B H 0.461681 0.353082 0.288755 0.067 Uiso 1 1 calc R U . . .
H57C H 0.525610 0.285769 0.290573 0.067 Uiso 1 1 calc R U . . .
C58 C 0.2805(3) 0.17764(18) 0.13217(18) 0.0188(8) Uani 1 1 d . . . . .
C59 C 0.1704(3) 0.16747(18) 0.15452(19) 0.0218(8) Uani 1 1 d . . . . .
H59 H 0.140518 0.197771 0.190427 0.026 Uiso 1 1 calc R U . . .
C60 C 0.1074(3) 0.1122(2) 0.1228(2) 0.0307(9) Uani 1 1 d . . . . .
H60 H 0.034277 0.105412 0.137904 0.037 Uiso 1 1 calc R U . . .
C61 C 0.1471(3) 0.0674(2) 0.0705(2) 0.0339(10) Uani 1 1 d . . . . .
H61 H 0.102469 0.030167 0.049932 0.041 Uiso 1 1 calc R U . . .
C62 C 0.2532(3) 0.0775(2) 0.0484(2) 0.0354(10) Uani 1 1 d . . . . .
H62 H 0.281731 0.047021 0.012148 0.042 Uiso 1 1 calc R U . . .
C63 C 0.3190(3) 0.13215(19) 0.07868(19) 0.0253(8) Uani 1 1 d . . . . .
H63 H 0.391558 0.138399 0.062456 0.030 Uiso 1 1 calc R U . . .
C64 C 0.5557(3) 0.19873(18) 0.17062(18) 0.0174(8) Uani 1 1 d . . . . .
C65 C 0.5388(3) 0.1320(2) 0.17351(19) 0.0238(9) Uani 1 1 d . . . . .
H65 H 0.470682 0.110340 0.156991 0.029 Uiso 1 1 calc R U . . .
C67 C 0.7164(3) 0.12959(19) 0.22609(19) 0.0240(9) Uani 1 1 d . . . . .
H67 H 0.771057 0.105844 0.244921 0.029 Uiso 1 1 calc R U . . .
C66 C 0.6182(3) 0.09595(19) 0.1998(2) 0.0271(9) Uani 1 1 d D . . . .
C68 C 0.6014(3) 0.0212(2) 0.1987(2) 0.0396(11) Uani 1 1 d D U . . .
C69A C 0.4890(6) -0.0071(3) 0.1673(5) 0.067(3) Uani 0.752(7) 1 d D U P A 1
H69A H 0.482275 0.002884 0.122991 0.101 Uiso 0.752(7) 1 calc R U P A 1
H69B H 0.485492 -0.055470 0.164541 0.101 Uiso 0.752(7) 1 calc R U P A 1
H69C H 0.427855 0.013221 0.194596 0.101 Uiso 0.752(7) 1 calc R U P A 1
C70A C 0.6095(6) 0.0053(3) 0.2659(3) 0.0455(18) Uani 0.752(7) 1 d D U P A 1
H70A H 0.598429 -0.042769 0.263037 0.068 Uiso 0.752(7) 1 calc R U P A 1
H70B H 0.683333 0.019160 0.284883 0.068 Uiso 0.752(7) 1 calc R U P A 1
H70C H 0.552133 0.029011 0.293909 0.068 Uiso 0.752(7) 1 calc R U P A 1
C71A C 0.6947(6) -0.0165(3) 0.1545(3) 0.053(2) Uani 0.752(7) 1 d D U P A 1
H71A H 0.689961 -0.006329 0.110172 0.079 Uiso 0.752(7) 1 calc R U P A 1
H71B H 0.767979 -0.002119 0.174003 0.079 Uiso 0.752(7) 1 calc R U P A 1
H71C H 0.684223 -0.064569 0.151901 0.079 Uiso 0.752(7) 1 calc R U P A 1
C69B C 0.4989(14) 0.0195(9) 0.2470(10) 0.059(6) Uani 0.248(7) 1 d D U P A 2
H69D H 0.519719 0.043711 0.291190 0.088 Uiso 0.248(7) 1 calc R U P A 2
H69E H 0.434945 0.040519 0.230512 0.088 Uiso 0.248(7) 1 calc R U P A 2
H69F H 0.479117 -0.026811 0.248947 0.088 Uiso 0.248(7) 1 calc R U P A 2
C70B C 0.6949(14) -0.0061(9) 0.2371(10) 0.052(5) Uani 0.248(7) 1 d D U P A 2
H70D H 0.703987 0.022252 0.280838 0.078 Uiso 0.248(7) 1 calc R U P A 2
H70E H 0.674949 -0.051602 0.241819 0.078 Uiso 0.248(7) 1 calc R U P A 2
H70F H 0.764881 -0.006090 0.212967 0.078 Uiso 0.248(7) 1 calc R U P A 2
C71B C 0.575(2) -0.0145(8) 0.1315(7) 0.064(7) Uani 0.248(7) 1 d D U P A 2
H71D H 0.564333 -0.062157 0.131585 0.096 Uiso 0.248(7) 1 calc R U P A 2
H71E H 0.506075 0.002669 0.115988 0.096 Uiso 0.248(7) 1 calc R U P A 2
H71F H 0.635994 -0.007981 0.102083 0.096 Uiso 0.248(7) 1 calc R U P A 2
C72 C 0.7361(3) 0.19630(19) 0.22541(18) 0.0189(8) Uani 1 1 d . . . . .
C73 C 0.8413(3) 0.2351(2) 0.25449(19) 0.0242(9) Uani 1 1 d . . . . .
C74 C 0.8993(3) 0.2658(2) 0.2005(2) 0.0317(10) Uani 1 1 d . . . . .
H74A H 0.965258 0.291986 0.219332 0.048 Uiso 1 1 calc R U . . .
H74B H 0.847563 0.294813 0.183288 0.048 Uiso 1 1 calc R U . . .
H74C H 0.921871 0.230206 0.164629 0.048 Uiso 1 1 calc R U . . .
C75 C 0.9246(3) 0.1907(2) 0.2809(2) 0.0339(11) Uani 1 1 d . . . . .
H75A H 0.990632 0.217454 0.298652 0.051 Uiso 1 1 calc R U . . .
H75B H 0.946718 0.154960 0.244964 0.051 Uiso 1 1 calc R U . . .
H75C H 0.889805 0.171323 0.315841 0.051 Uiso 1 1 calc R U . . .
C76 C 0.8094(3) 0.2905(2) 0.3117(2) 0.0373(11) Uani 1 1 d . . . . .
H76A H 0.876871 0.314940 0.330772 0.056 Uiso 1 1 calc R U . . .
H76B H 0.771404 0.270981 0.345579 0.056 Uiso 1 1 calc R U . . .
H76C H 0.759598 0.321176 0.295483 0.056 Uiso 1 1 calc R U . . .
C77 C 0.6551(3) 0.23011(18) 0.19668(17) 0.0192(8) Uani 1 1 d . . . . .
H77 H 0.668232 0.275677 0.194871 0.023 Uiso 1 1 calc R U . . .
C78 C 0.6082(3) 0.28315(18) 0.06777(18) 0.0178(8) Uani 1 1 d . . . . .
C79 C 0.6586(3) 0.22391(18) 0.04189(17) 0.0209(8) Uani 1 1 d . . . . .
H79 H 0.621222 0.183147 0.044823 0.025 Uiso 1 1 calc R U . . .
C80 C 0.7624(3) 0.22195(19) 0.01161(19) 0.0243(9) Uani 1 1 d . . . . .
C81 C 0.8131(3) 0.1539(2) -0.0148(2) 0.0294(9) Uani 1 1 d . . . . .
C82 C 0.8184(3) 0.1142(2) 0.0403(2) 0.0356(10) Uani 1 1 d . . . . .
H82A H 0.853806 0.071683 0.024012 0.053 Uiso 1 1 calc R U . . .
H82B H 0.742768 0.105928 0.054883 0.053 Uiso 1 1 calc R U . . .
H82C H 0.862073 0.139558 0.077359 0.053 Uiso 1 1 calc R U . . .
C83 C 0.9317(4) 0.1605(3) -0.0401(3) 0.073(2) Uani 1 1 d . . . . .
H83A H 0.962403 0.116127 -0.053752 0.110 Uiso 1 1 calc R U . . .
H83B H 0.978481 0.186503 -0.004825 0.110 Uiso 1 1 calc R U . . .
H83C H 0.930073 0.183096 -0.077763 0.110 Uiso 1 1 calc R U . . .
C84 C 0.7384(4) 0.1155(2) -0.0702(2) 0.0523(14) Uani 1 1 d . . . . .
H84A H 0.769275 0.071559 -0.086514 0.078 Uiso 1 1 calc R U . . .
H84B H 0.734780 0.140209 -0.106314 0.078 Uiso 1 1 calc R U . . .
H84C H 0.663298 0.110003 -0.053380 0.078 Uiso 1 1 calc R U . . .
C85 C 0.8143(3) 0.28202(19) 0.00789(19) 0.0244(8) Uani 1 1 d . . . . .
H85 H 0.885500 0.281661 -0.011942 0.029 Uiso 1 1 calc R U . . .
C86 C 0.7664(3) 0.34342(19) 0.03209(19) 0.0219(8) Uani 1 1 d . . . . .
C87 C 0.8288(3) 0.40790(19) 0.0266(2) 0.0273(9) Uani 1 1 d . . . . .
C88 C 0.9405(3) 0.4111(2) 0.0647(3) 0.0515(15) Uani 1 1 d . . . . .
H88A H 0.979151 0.453687 0.063869 0.077 Uiso 1 1 calc R U . . .
H88B H 0.987000 0.374470 0.043888 0.077 Uiso 1 1 calc R U . . .
H88C H 0.926209 0.407323 0.110468 0.077 Uiso 1 1 calc R U . . .
C89 C 0.8506(4) 0.4093(2) -0.0462(2) 0.0439(12) Uani 1 1 d . . . . .
H89A H 0.891738 0.450427 -0.049573 0.066 Uiso 1 1 calc R U . . .
H89B H 0.779447 0.407459 -0.070011 0.066 Uiso 1 1 calc R U . . .
H89C H 0.894698 0.370854 -0.065442 0.066 Uiso 1 1 calc R U . . .
C90 C 0.7634(3) 0.4700(2) 0.0558(2) 0.0364(10) Uani 1 1 d . . . . .
H90A H 0.806237 0.509969 0.050529 0.055 Uiso 1 1 calc R U . . .
H90B H 0.750696 0.470930 0.102732 0.055 Uiso 1 1 calc R U . . .
H90C H 0.691631 0.468648 0.032661 0.055 Uiso 1 1 calc R U . . .
C91 C 0.6616(3) 0.34264(18) 0.06128(17) 0.0193(8) Uani 1 1 d . . . . .
H91 H 0.626139 0.383544 0.076974 0.023 Uiso 1 1 calc R U . . .
C92 C 0.4860(3) 0.44326(19) 0.1636(2) 0.0257(9) Uani 1 1 d . . . . .
C93 C 0.5584(3) 0.4154(2) 0.2022(2) 0.0339(10) Uani 1 1 d . . . . .
H93 H 0.559547 0.368262 0.196463 0.041 Uiso 1 1 calc R U . . .
C94 C 0.6294(4) 0.4527(3) 0.2486(2) 0.0529(14) Uani 1 1 d . . . . .
H94 H 0.676697 0.431397 0.274734 0.063 Uiso 1 1 calc R U . . .
C95 C 0.6310(5) 0.5217(3) 0.2568(3) 0.0616(15) Uani 1 1 d . . . . .
H95 H 0.680449 0.548281 0.287722 0.074 Uiso 1 1 calc R U . . .
C96 C 0.5591(5) 0.5508(3) 0.2191(3) 0.0619(16) Uani 1 1 d . . . . .
H96 H 0.558907 0.597926 0.224477 0.074 Uiso 1 1 calc R U . . .
C97 C 0.4884(4) 0.5133(2) 0.1743(3) 0.0428(12) Uani 1 1 d . . . . .
H97 H 0.439348 0.534952 0.149518 0.051 Uiso 1 1 calc R U . . .
C98 C 0.2137(3) 0.3128(3) -0.0272(2) 0.0486(14) Uani 1 1 d . . . . .
H98A H 0.202487 0.304819 -0.075111 0.073 Uiso 1 1 calc R U . . .
H98B H 0.188608 0.357464 -0.007818 0.073 Uiso 1 1 calc R U . . .
H98C H 0.170670 0.279565 -0.008783 0.073 Uiso 1 1 calc R U . . .
C99 C 0.4016(4) 0.2197(2) -0.0459(2) 0.0407(12) Uani 1 1 d . . . . .
H99A H 0.385575 0.211884 -0.093395 0.061 Uiso 1 1 calc R U . . .
H99B H 0.357331 0.188243 -0.025752 0.061 Uiso 1 1 calc R U . . .
H99C H 0.481006 0.213420 -0.038649 0.061 Uiso 1 1 calc R U . . .
C100 C 0.4486(3) 0.3639(3) -0.0498(2) 0.0445(13) Uani 1 1 d . . . . .
H10A H 0.432142 0.353812 -0.097209 0.067 Uiso 1 1 calc R U . . .
H10B H 0.528111 0.358098 -0.042328 0.067 Uiso 1 1 calc R U . . .
H10C H 0.429369 0.410065 -0.031793 0.067 Uiso 1 1 calc R U . . .
B1 B -0.1769(3) 0.7100(2) 0.3727(2) 0.0196(9) Uani 1 1 d . . . . .
B2 B -0.0905(3) 0.6015(2) 0.3809(2) 0.0228(10) Uani 1 1 d . . . . .
B3 B 0.3061(3) 0.2963(2) 0.12719(19) 0.0160(9) Uani 1 1 d . . . . .
B4 B 0.4063(4) 0.4011(2) 0.1129(2) 0.0239(10) Uani 1 1 d . . . . .

loop_
_atom_site_aniso_label
_atom_site_aniso_U_11
_atom_site_aniso_U_22
_atom_site_aniso_U_33
_atom_site_aniso_U_23
_atom_site_aniso_U_13
_atom_site_aniso_U_12
Cl1 0.0159(5) 0.0386(6) 0.0241(5) 0.0105(4) -0.0042(4) -0.0039(4)
Cl2 0.0360(6) 0.0338(6) 0.0507(7) 0.0181(5) 0.0059(5) -0.0063(5)
Cl3 0.0338(6) 0.0366(6) 0.0570(8) 0.0251(6) -0.0046(5) 0.0094(5)
Cl4 0.0176(5) 0.0316(5) 0.0225(5) 0.0092(4) 0.0018(4) 0.0083(4)
Si1 0.0196(6) 0.0495(8) 0.0160(6) 0.0135(5) -0.0008(5) -0.0006(5)
Si2 0.0184(6) 0.0506(7) 0.0163(5) 0.0135(5) 0.0007(4) 0.0072(5)
Si3 0.0191(6) 0.0291(6) 0.0152(5) 0.0066(4) -0.0010(4) -0.0013(4)
Si4 0.0226(6) 0.0535(8) 0.0161(6) 0.0128(5) 0.0001(5) 0.0066(5)
C1 0.0159(19) 0.027(2) 0.0160(18) 0.0089(15) 0.0001(15) 0.0049(15)
C2 0.0160(19) 0.022(2) 0.0136(18) 0.0034(15) 0.0023(14) 0.0034(15)
C3 0.016(2) 0.0205(19) 0.0155(19) 0.0051(15) 0.0027(15) 0.0024(15)
C4 0.017(2) 0.024(2) 0.020(2) 0.0093(16) 0.0004(15) -0.0024(15)
C5 0.041(3) 0.058(3) 0.019(2) 0.002(2) 0.0028(19) -0.001(2)
C6 0.031(2) 0.064(3) 0.026(2) 0.026(2) -0.0053(18) -0.001(2)
C7 0.026(2) 0.084(4) 0.017(2) 0.015(2) 0.0023(18) 0.001(2)
C8 0.022(2) 0.028(2) 0.030(2) 0.0146(17) 0.0079(17) 0.0096(16)
C9 0.035(3) 0.044(3) 0.042(3) 0.025(2) 0.020(2) 0.028(2)
C10 0.034(3) 0.050(3) 0.062(3) 0.025(3) 0.015(2) 0.019(2)
C11 0.056(3) 0.044(3) 0.059(3) 0.009(3) 0.024(3) 0.024(3)
C12 0.051(3) 0.044(3) 0.046(3) 0.002(2) 0.012(2) 0.013(2)
C13 0.032(2) 0.031(2) 0.034(2) 0.0050(19) 0.0111(19) 0.0069(18)
C14 0.035(3) 0.113(5) 0.017(2) 0.010(3) -0.0042(19) -0.008(3)
C15 0.104(4) 0.074(4) 0.042(3) 0.041(3) -0.001(3) 0.018(3)
C16 0.032(3) 0.123(5) 0.019(2) 0.002(3) 0.0029(19) 0.025(3)
C17 0.0177(19) 0.027(2) 0.0128(18) 0.0096(15) 0.0038(14) 0.0001(15)
C18 0.023(2) 0.023(2) 0.026(2) 0.0080(17) 0.0107(16) 0.0070(16)
C19 0.034(2) 0.027(2) 0.024(2) 0.0111(17) 0.0061(18) 0.0030(18)
C20 0.053(3) 0.029(2) 0.041(3) 0.016(2) 0.016(2) 0.006(2)
C21 0.079(4) 0.026(3) 0.075(4) 0.021(3) 0.028(3) 0.020(3)
C22 0.079(4) 0.031(3) 0.045(3) 0.021(2) 0.000(3) 0.000(2)
C23 0.082(4) 0.032(3) 0.045(3) 0.009(2) 0.008(3) -0.011(3)
C24 0.026(2) 0.032(2) 0.022(2) 0.0091(17) 0.0055(16) -0.0050(17)
C25 0.016(2) 0.028(2) 0.020(2) 0.0082(16) 0.0017(15) -0.0002(15)
C26 0.018(2) 0.032(2) 0.025(2) 0.0103(17) 0.0042(16) -0.0026(17)
C27 0.032(3) 0.053(3) 0.038(3) -0.001(2) 0.012(2) 0.009(2)
C28 0.026(2) 0.048(3) 0.042(3) 0.021(2) 0.0094(19) 0.0045(19)
C29 0.022(2) 0.041(3) 0.037(3) 0.019(2) 0.0119(18) 0.0059(18)
C30 0.018(2) 0.0237(19) 0.0148(18) 0.0073(15) 0.0000(15) 0.0010(15)
C31 0.0158(19) 0.025(2) 0.0142(18) 0.0083(15) -0.0014(15) -0.0008(15)
C32 0.025(2) 0.025(2) 0.0181(19) 0.0078(15) -0.0009(16) 0.0031(16)
C33 0.023(2) 0.036(2) 0.025(2) 0.0102(18) -0.0079(16) -0.0078(17)
C34 0.033(2) 0.038(3) 0.041(3) 0.010(2) -0.013(2) -0.0080(19)
C35 0.093(4) 0.062(4) 0.031(3) -0.005(2) 0.006(3) -0.043(3)
C36 0.051(3) 0.032(3) 0.048(3) 0.003(2) 0.009(2) -0.017(2)
C37 0.061(4) 0.054(4) 0.172(8) 0.033(4) -0.076(4) -0.027(3)
C38 0.021(2) 0.038(2) 0.037(2) 0.0198(19) -0.0091(18) -0.0010(18)
C39 0.022(2) 0.028(2) 0.036(2) 0.0194(19) -0.0022(17) -0.0002(16)
C40 0.022(2) 0.036(2) 0.061(3) 0.029(2) -0.006(2) 0.0017(18)
C41 0.039(3) 0.048(3) 0.092(5) 0.032(3) 0.014(3) 0.017(2)
C42 0.040(3) 0.030(3) 0.090(4) 0.022(3) -0.015(3) 0.009(2)
C43 0.045(3) 0.050(3) 0.074(4) 0.043(3) -0.019(2) 0.000(2)
C44 0.018(2) 0.024(2) 0.027(2) 0.0136(16) -0.0019(16) -0.0013(16)
C45 0.025(2) 0.030(2) 0.029(2) 0.0061(18) -0.0066(17) -0.0007(17)
C46 0.059(3) 0.023(2) 0.034(3) -0.0046(19) 0.009(2) -0.001(2)
C47 0.086(4) 0.044(3) 0.047(3) -0.004(3) 0.031(3) -0.005(3)
C48 0.064(3) 0.047(3) 0.060(4) -0.010(3) 0.023(3) -0.001(3)
C49 0.060(3) 0.028(3) 0.068(4) -0.001(3) 0.009(3) 0.005(2)
C50 0.036(3) 0.041(3) 0.054(3) 0.016(2) 0.006(2) 0.004(2)
C51 0.0134(19) 0.027(2) 0.0133(18) 0.0088(15) 0.0011(14) 0.0043(15)
C52 0.0139(19) 0.0202(19) 0.0145(19) 0.0013(15) -0.0005(14) 0.0018(14)
C53 0.0135(19) 0.0187(19) 0.0144(18) 0.0043(14) -0.0002(14) 0.0001(14)
C54 0.0136(18) 0.0195(18) 0.0158(18) 0.0028(14) 0.0004(14) -0.0009(14)
C55 0.074(3) 0.039(3) 0.025(2) 0.015(2) 0.002(2) -0.002(2)
C56 0.033(2) 0.060(3) 0.023(2) 0.005(2) -0.0008(18) 0.015(2)
C57 0.030(2) 0.077(4) 0.021(2) -0.002(2) 0.0004(18) -0.011(2)
C58 0.0162(19) 0.023(2) 0.0192(19) 0.0086(15) -0.0021(14) 0.0004(15)
C59 0.0187(19) 0.024(2) 0.025(2) 0.0103(16) -0.0054(15) -0.0058(15)
C60 0.022(2) 0.031(2) 0.040(3) 0.011(2) -0.0037(17) -0.0029(17)
C61 0.030(2) 0.027(2) 0.042(3) 0.0010(19) -0.0117(19) -0.0055(18)
C62 0.036(2) 0.034(3) 0.032(2) -0.0037(19) -0.0034(19) 0.0040(19)
C63 0.023(2) 0.029(2) 0.024(2) 0.0032(16) -0.0003(16) -0.0011(16)
C64 0.0144(19) 0.021(2) 0.0167(19) 0.0038(15) 0.0038(14) 0.0022(14)
C65 0.019(2) 0.030(2) 0.025(2) 0.0108(17) -0.0012(16) -0.0017(16)
C67 0.022(2) 0.028(2) 0.024(2) 0.0098(17) -0.0013(16) 0.0102(16)
C66 0.029(2) 0.024(2) 0.031(2) 0.0117(17) -0.0001(17) 0.0011(17)
C68 0.044(3) 0.023(2) 0.056(3) 0.019(2) -0.012(2) -0.0015(19)
C69A 0.082(5) 0.027(4) 0.099(7) 0.032(4) -0.054(5) -0.024(4)
C70A 0.064(5) 0.029(3) 0.045(4) 0.012(3) -0.003(3) -0.005(3)
C71A 0.096(5) 0.020(3) 0.043(4) 0.006(3) 0.004(4) 0.008(3)
C69B 0.066(11) 0.027(10) 0.089(14) 0.023(10) 0.015(10) 0.004(9)
C70B 0.056(10) 0.025(9) 0.082(14) 0.029(10) -0.004(9) 0.009(9)
C71B 0.110(19) 0.019(10) 0.064(9) 0.009(8) -0.010(9) 0.008(11)
C72 0.0129(19) 0.029(2) 0.0160(19) 0.0076(16) 0.0011(14) 0.0023(15)
C73 0.015(2) 0.034(2) 0.026(2) 0.0118(17) -0.0076(16) -0.0030(16)
C74 0.019(2) 0.039(3) 0.040(3) 0.017(2) -0.0055(18) -0.0087(18)
C75 0.017(2) 0.053(3) 0.036(3) 0.020(2) -0.0082(17) -0.0002(18)
C76 0.031(2) 0.049(3) 0.029(2) 0.002(2) -0.0111(19) 0.000(2)
C77 0.019(2) 0.0210(19) 0.0194(19) 0.0082(15) 0.0015(16) -0.0007(15)
C78 0.0148(19) 0.022(2) 0.0179(19) 0.0072(15) -0.0027(15) 0.0007(15)
C79 0.0213(19) 0.024(2) 0.0193(19) 0.0081(15) 0.0007(16) 0.0003(16)
C80 0.027(2) 0.025(2) 0.023(2) 0.0091(17) 0.0019(17) 0.0054(16)
C81 0.031(2) 0.027(2) 0.032(2) 0.0063(17) 0.0093(18) 0.0102(17)
C82 0.044(3) 0.029(2) 0.032(2) 0.0006(18) -0.008(2) 0.0138(19)
C83 0.060(4) 0.044(3) 0.124(6) 0.031(4) 0.057(4) 0.031(3)
C84 0.083(4) 0.043(3) 0.027(2) -0.006(2) -0.013(2) 0.028(3)
C85 0.021(2) 0.029(2) 0.026(2) 0.0100(17) 0.0040(16) 0.0079(16)
C86 0.023(2) 0.024(2) 0.021(2) 0.0116(16) -0.0017(16) 0.0010(16)
C87 0.022(2) 0.025(2) 0.039(2) 0.0162(18) 0.0006(17) 0.0005(16)
C88 0.029(3) 0.043(3) 0.089(4) 0.033(3) -0.019(2) -0.014(2)
C89 0.052(3) 0.035(3) 0.049(3) 0.019(2) 0.020(2) 0.003(2)
C90 0.044(3) 0.027(2) 0.042(3) 0.016(2) 0.005(2) -0.0090(19)
C91 0.021(2) 0.0213(19) 0.0174(18) 0.0069(15) -0.0028(15) 0.0063(15)
C92 0.030(2) 0.024(2) 0.024(2) 0.0041(17) 0.0096(17) 0.0058(16)
C93 0.051(3) 0.024(2) 0.026(2) 0.0021(18) -0.0034(19) 0.0007(19)
C94 0.075(4) 0.040(3) 0.041(3) 0.002(2) -0.027(3) 0.002(2)
C95 0.080(4) 0.040(3) 0.057(4) -0.009(3) -0.026(3) -0.004(3)
C96 0.081(4) 0.023(3) 0.078(4) 0.001(3) -0.014(3) 0.006(3)
C97 0.046(3) 0.026(2) 0.056(3) 0.007(2) -0.006(2) 0.003(2)
C98 0.024(3) 0.104(5) 0.021(2) 0.017(3) -0.0011(19) 0.013(2)
C99 0.041(3) 0.061(3) 0.017(2) 0.000(2) -0.0046(19) 0.003(2)
C100 0.032(3) 0.079(4) 0.029(3) 0.027(3) 0.007(2) 0.010(2)
B1 0.019(2) 0.024(2) 0.015(2) 0.0030(17) -0.0024(18) 0.0054(18)
B2 0.017(2) 0.029(3) 0.027(2) 0.017(2) -0.0079(18) -0.0025(18)
B3 0.016(2) 0.020(2) 0.0109(19) 0.0002(16) -0.0032(16) 0.0024(16)
B4 0.022(2) 0.029(3) 0.026(2) 0.017(2) 0.0086(19) 0.0055(19)

loop_
_atom_type_symbol
_atom_type_description
_atom_type_scat_dispersion_real
_atom_type_scat_dispersion_imag
_atom_type_scat_source
C C 0.0033 0.0016 'International Tables Vol C Tables 4.2.6.8 and 6.1.1.4'
H H 0.0000 0.0000 'International Tables Vol C Tables 4.2.6.8 and 6.1.1.4'
B B 0.0013 0.0007 'International Tables Vol C Tables 4.2.6.8 and 6.1.1.4'
Si Si 0.0817 0.0704 'International Tables Vol C Tables 4.2.6.8 and 6.1.1.4'
Cl Cl 0.1484 0.1585 'International Tables Vol C Tables 4.2.6.8 and 6.1.1.4'

loop_
_geom_angle_atom_site_label_1
_geom_angle_atom_site_label_2
_geom_angle_atom_site_label_3
_geom_angle
C5 Si1 C6 107.4(2)
C5 Si1 C7 104.6(2)
C6 Si1 C7 110.9(2)
C5 Si1 C4 110.49(18)
C6 Si1 C4 109.41(19)
C7 Si1 C4 113.81(17)
C16 Si2 C14 104.9(2)
C16 Si2 C15 105.5(3)
C14 Si2 C15 108.9(3)
C16 Si2 C1 114.88(18)
C14 Si2 C1 111.37(18)
C15 Si2 C1 110.8(2)
C55 Si3 C57 107.7(2)
C55 Si3 C56 109.5(2)
C57 Si3 C56 103.5(2)
C55 Si3 C54 109.94(18)
C57 Si3 C54 113.73(17)
C56 Si3 C54 112.27(17)
C99 Si4 C100 107.5(2)
C99 Si4 C98 105.3(2)
C100 Si4 C98 109.6(2)
C99 Si4 C51 109.99(18)
C100 Si4 C51 110.17(19)
C98 Si4 C51 113.97(17)
C2 C1 C8 113.8(3)
C2 C1 B1 100.6(3)
C8 C1 B1 104.3(3)
C2 C1 Si2 111.8(2)
C8 C1 Si2 110.2(2)
B1 C1 Si2 115.8(3)
C3 C2 C17 124.7(3)
C3 C2 C1 113.6(3)
C17 C2 C1 121.2(3)
C2 C3 C31 123.5(3)
C2 C3 C4 114.7(3)
C31 C3 C4 121.7(3)
C3 C4 B2 119.0(3)
C3 C4 B1 99.2(3)
B2 C4 B1 106.1(3)
C3 C4 Si1 110.2(2)
B2 C4 Si1 110.3(3)
B1 C4 Si1 111.5(2)
Si1 C5 H5A 109.5
Si1 C5 H5B 109.5
H5A C5 H5B 109.5
Si1 C5 H5C 109.5
H5A C5 H5C 109.5
H5B C5 H5C 109.5
Si1 C6 H6A 109.5
Si1 C6 H6B 109.5
H6A C6 H6B 109.5
Si1 C6 H6C 109.5
H6A C6 H6C 109.5
H6B C6 H6C 109.5
Si1 C7 H7A 109.5
Si1 C7 H7B 109.5
H7A C7 H7B 109.5
Si1 C7 H7C 109.5
H7A C7 H7C 109.5
H7B C7 H7C 109.5
C13 C8 C9 118.2(4)
C13 C8 C1 121.8(3)
C9 C8 C1 120.0(4)
C10 C9 C8 117.2(5)
C10 C9 H9 121.4
C8 C9 H9 121.4
C11 C10 C9 123.2(5)
C11 C10 H10 118.4
C9 C10 H10 118.4
C10 C11 C12 119.2(4)
C10 C11 H11 120.4
C12 C11 H11 120.4
C13 C12 C11 120.2(5)
C13 C12 H12 119.9
C11 C12 H12 119.9
C12 C13 C8 122.0(4)
C12 C13 H13 119.0
C8 C13 H13 119.0
Si2 C14 H14A 109.5
Si2 C14 H14B 109.5
H14A C14 H14B 109.5
Si2 C14 H14C 109.5
H14A C14 H14C 109.5
H14B C14 H14C 109.5
Si2 C15 H15A 109.5
Si2 C15 H15B 109.5
H15A C15 H15B 109.5
Si2 C15 H15C 109.5
H15A C15 H15C 109.5
H15B C15 H15C 109.5
Si2 C16 H16A 109.5
Si2 C16 H16B 109.5
H16A C16 H16B 109.5
Si2 C16 H16C 109.5
H16A C16 H16C 109.5
H16B C16 H16C 109.5
C18 C17 C30 118.2(3)
C18 C17 C2 122.8(3)
C30 C17 C2 118.9(3)
C17 C18 C19 122.0(3)
C17 C18 H18 119.0
C19 C18 H18 119.0
C18 C19 C24 117.9(3)
C18 C19 C20 122.3(3)
C24 C19 C20 119.8(3)
C21 C20 C19 112.6(3)
C21 C20 C22 109.4(4)
C19 C20 C22 109.5(4)
C21 C20 C23 108.0(4)
C19 C20 C23 108.5(4)
C22 C20 C23 108.8(4)
C20 C21 H21A 109.5
C20 C21 H21B 109.5
H21A C21 H21B 109.5
C20 C21 H21C 109.5
H21A C21 H21C 109.5
H21B C21 H21C 109.5
C20 C22 H22A 109.5
C20 C22 H22B 109.5
H22A C22 H22B 109.5
C20 C22 H22C 109.5
H22A C22 H22C 109.5
H22B C22 H22C 109.5
C20 C23 H23A 109.5
C20 C23 H23B 109.5
H23A C23 H23B 109.5
C20 C23 H23C 109.5
H23A C23 H23C 109.5
H23B C23 H23C 109.5
C25 C24 C19 121.7(3)
C25 C24 H24 119.1
C19 C24 H24 119.1
C24 C25 C30 118.7(3)
C24 C25 C26 123.3(3)
C30 C25 C26 118.0(3)
C27 C26 C29 109.1(4)
C27 C26 C28 107.9(3)
C29 C26 C28 108.9(3)
C27 C26 C25 108.9(3)
C29 C26 C25 110.1(3)
C28 C26 C25 111.8(3)
C26 C27 H27A 109.5
C26 C27 H27B 109.5
H27A C27 H27B 109.5
C26 C27 H27C 109.5
H27A C27 H27C 109.5
H27B C27 H27C 109.5
C26 C28 H28A 109.5
C26 C28 H28B 109.5
H28A C28 H28B 109.5
C26 C28 H28C 109.5
H28A C28 H28C 109.5
H28B C28 H28C 109.5
C26 C29 H29A 109.5
C26 C29 H29B 109.5
H29A C29 H29B 109.5
C26 C29 H29C 109.5
H29A C29 H29C 109.5
H29B C29 H29C 109.5
C25 C30 C17 121.5(3)
C25 C30 H30 119.3
C17 C30 H30 119.3
C44 C31 C32 118.5(3)
C44 C31 C3 122.5(3)
C32 C31 C3 119.0(3)
C31 C32 C33 121.5(4)
C31 C32 H32 119.3
C33 C32 H32 119.3
C38 C33 C32 117.5(4)
C38 C33 C34 123.6(3)
C32 C33 C34 118.8(4)
C35 C34 C36 108.9(4)
C35 C34 C33 109.5(4)
C36 C34 C33 109.2(3)
C35 C34 C37 110.9(5)
C36 C34 C37 106.9(4)
C33 C34 C37 111.4(4)
C34 C35 H35A 109.5
C34 C35 H35B 109.5
H35A C35 H35B 109.5
C34 C35 H35C 109.5
H35A C35 H35C 109.5
H35B C35 H35C 109.5
C34 C36 H36A 109.5
C34 C36 H36B 109.5
H36A C36 H36B 109.5
C34 C36 H36C 109.5
H36A C36 H36C 109.5
H36B C36 H36C 109.5
C34 C37 H37A 109.5
C34 C37 H37B 109.5
H37A C37 H37B 109.5
C34 C37 H37C 109.5
H37A C37 H37C 109.5
H37B C37 H37C 109.5
C33 C38 C39 123.1(4)
C33 C38 H38 118.4
C39 C38 H38 118.4
C38 C39 C44 117.6(4)
C38 C39 C40 120.3(3)
C44 C39 C40 122.0(4)
C42 C40 C39 112.5(3)
C42 C40 C43 108.5(4)
C39 C40 C43 109.6(4)
C42 C40 C41 107.6(4)
C39 C40 C41 108.6(3)
C43 C40 C41 110.1(4)
C40 C41 H41A 109.5
C40 C41 H41B 109.5
H41A C41 H41B 109.5
C40 C41 H41C 109.5
H41A C41 H41C 109.5
H41B C41 H41C 109.5
C40 C42 H42A 109.5
C40 C42 H42B 109.5
H42A C42 H42B 109.5
C40 C42 H42C 109.5
H42A C42 H42C 109.5
H42B C42 H42C 109.5
C40 C43 H43A 109.5
C40 C43 H43B 109.5
H43A C43 H43B 109.5
C40 C43 H43C 109.5
H43A C43 H43C 109.5
H43B C43 H43C 109.5
C31 C44 C39 121.7(4)
C31 C44 H44 119.2
C39 C44 H44 119.2
C46 C45 C50 116.5(4)
C46 C45 B2 121.9(4)
C50 C45 B2 121.7(4)
C45 C46 C47 122.4(4)
C45 C46 H46 118.8
C47 C46 H46 118.8
C48 C47 C46 120.2(5)
C48 C47 H47 119.9
C46 C47 H47 119.9
C47 C48 C49 118.7(5)
C47 C48 H48 120.7
C49 C48 H48 120.7
C50 C49 C48 121.3(5)
C50 C49 H49 119.4
C48 C49 H49 119.4
C49 C50 C45 121.0(4)
C49 C50 H50 119.5
C45 C50 H50 119.5
C52 C51 B3 100.2(3)
C52 C51 B4 119.3(3)
B3 C51 B4 105.8(3)
C52 C51 Si4 110.8(2)
B3 C51 Si4 111.5(2)
B4 C51 Si4 108.8(2)
C53 C52 C78 123.9(3)
C53 C52 C51 114.1(3)
C78 C52 C51 121.8(3)
C52 C53 C64 124.5(3)
C52 C53 C54 114.1(3)
C64 C53 C54 121.2(3)
C53 C54 C58 114.0(3)
C53 C54 B3 99.9(3)
C58 C54 B3 104.0(3)
C53 C54 Si3 111.7(2)
C58 C54 Si3 111.8(2)
B3 C54 Si3 114.8(2)
Si3 C55 H55A 109.5
Si3 C55 H55B 109.5
H55A C55 H55B 109.5
Si3 C55 H55C 109.5
H55A C55 H55C 109.5
H55B C55 H55C 109.5
Si3 C56 H56A 109.5
Si3 C56 H56B 109.5
H56A C56 H56B 109.5
Si3 C56 H56C 109.5
H56A C56 H56C 109.5
H56B C56 H56C 109.5
Si3 C57 H57A 109.5
Si3 C57 H57B 109.5
H57A C57 H57B 109.5
Si3 C57 H57C 109.5
H57A C57 H57C 109.5
H57B C57 H57C 109.5
C63 C58 C59 117.9(3)
C63 C58 C54 121.8(3)
C59 C58 C54 120.2(3)
C60 C59 C58 118.9(4)
C60 C59 H59 120.6
C58 C59 H59 120.6
C61 C60 C59 122.5(4)
C61 C60 H60 118.8
C59 C60 H60 118.8
C60 C61 C62 118.7(4)
C60 C61 H61 120.6
C62 C61 H61 120.6
C61 C62 C63 120.6(4)
C61 C62 H62 119.7
C63 C62 H62 119.7
C58 C63 C62 121.4(4)
C58 C63 H63 119.3
C62 C63 H63 119.3
C65 C64 C77 118.0(3)
C65 C64 C53 123.8(3)
C77 C64 C53 118.2(3)
C64 C65 C66 122.2(3)
C64 C65 H65 118.9
C66 C65 H65 118.9
C72 C67 C66 121.9(3)
C72 C67 H67 119.0
C66 C67 H67 119.0
C65 C66 C67 117.9(3)
C65 C66 C68 121.6(3)
C67 C66 C68 120.5(3)
C71B C68 C66 110.5(8)
C70A C68 C66 112.0(4)
C70A C68 C69A 108.4(5)
C66 C68 C69A 113.0(4)
C71B C68 C70B 118.0(11)
C66 C68 C70B 111.8(7)
C70A C68 C71A 108.9(4)
C66 C68 C71A 108.0(4)
C69A C68 C71A 106.4(5)
C71B C68 C69B 111.7(12)
C66 C68 C69B 102.4(7)
C70B C68 C69B 101.1(10)
C68 C69A H69A 109.5
C68 C69A H69B 109.5
H69A C69A H69B 109.5
C68 C69A H69C 109.5
H69A C69A H69C 109.5
H69B C69A H69C 109.5
C68 C70A H70A 109.5
C68 C70A H70B 109.5
H70A C70A H70B 109.5
C68 C70A H70C 109.5
H70A C70A H70C 109.5
H70B C70A H70C 109.5
C68 C71A H71A 109.5
C68 C71A H71B 109.5
H71A C71A H71B 109.5
C68 C71A H71C 109.5
H71A C71A H71C 109.5
H71B C71A H71C 109.5
C68 C69B H69D 109.5
C68 C69B H69E 109.5
H69D C69B H69E 109.5
C68 C69B H69F 109.5
H69D C69B H69F 109.5
H69E C69B H69F 109.5
C68 C70B H70D 109.5
C68 C70B H70E 109.5
H70D C70B H70E 109.5
C68 C70B H70F 109.5
H70D C70B H70F 109.5
H70E C70B H70F 109.5
C68 C71B H71D 109.5
C68 C71B H71E 109.5
H71D C71B H71E 109.5
C68 C71B H71F 109.5
H71D C71B H71F 109.5
H71E C71B H71F 109.5
C67 C72 C77 118.1(3)
C67 C72 C73 123.6(3)
C77 C72 C73 118.3(3)
C72 C73 C76 109.5(3)
C72 C73 C75 112.3(3)
C76 C73 C75 108.0(3)
C72 C73 C74 109.3(3)
C76 C73 C74 109.6(3)
C75 C73 C74 108.2(3)
C73 C74 H74A 109.5
C73 C74 H74B 109.5
H74A C74 H74B 109.5
C73 C74 H74C 109.5
H74A C74 H74C 109.5
H74B C74 H74C 109.5
C73 C75 H75A 109.5
C73 C75 H75B 109.5
H75A C75 H75B 109.5
C73 C75 H75C 109.5
H75A C75 H75C 109.5
H75B C75 H75C 109.5
C73 C76 H76A 109.5
C73 C76 H76B 109.5
H76A C76 H76B 109.5
C73 C76 H76C 109.5
H76A C76 H76C 109.5
H76B C76 H76C 109.5
C64 C77 C72 121.8(3)
C64 C77 H77 119.1
C72 C77 H77 119.1
C79 C78 C91 118.5(3)
C79 C78 C52 119.3(3)
C91 C78 C52 122.2(3)
C78 C79 C80 122.3(3)
C78 C79 H79 118.8
C80 C79 H79 118.8
C85 C80 C79 117.4(3)
C85 C80 C81 123.8(3)
C79 C80 C81 118.8(3)
C82 C81 C84 108.5(4)
C82 C81 C83 107.7(3)
C84 C81 C83 109.8(4)
C82 C81 C80 109.5(3)
C84 C81 C80 109.1(3)
C83 C81 C80 112.2(4)
C81 C82 H82A 109.5
C81 C82 H82B 109.5
H82A C82 H82B 109.5
C81 C82 H82C 109.5
H82A C82 H82C 109.5
H82B C82 H82C 109.5
C81 C83 H83A 109.5
C81 C83 H83B 109.5
H83A C83 H83B 109.5
C81 C83 H83C 109.5
H83A C83 H83C 109.5
H83B C83 H83C 109.5
C81 C84 H84A 109.5
C81 C84 H84B 109.5
H84A C84 H84B 109.5
C81 C84 H84C 109.5
H84A C84 H84C 109.5
H84B C84 H84C 109.5
C80 C85 C86 122.8(3)
C80 C85 H85 118.6
C86 C85 H85 118.6
C85 C86 C91 117.5(3)
C85 C86 C87 120.0(3)
C91 C86 C87 122.5(3)
C86 C87 C90 112.5(3)
C86 C87 C89 109.5(3)
C90 C87 C89 108.0(3)
C86 C87 C88 108.8(3)
C90 C87 C88 108.1(4)
C89 C87 C88 109.9(3)
C87 C88 H88A 109.5
C87 C88 H88B 109.5
H88A C88 H88B 109.5
C87 C88 H88C 109.5
H88A C88 H88C 109.5
H88B C88 H88C 109.5
C87 C89 H89A 109.5
C87 C89 H89B 109.5
H89A C89 H89B 109.5
C87 C89 H89C 109.5
H89A C89 H89C 109.5
H89B C89 H89C 109.5
C87 C90 H90A 109.5
C87 C90 H90B 109.5
H90A C90 H90B 109.5
C87 C90 H90C 109.5
H90A C90 H90C 109.5
H90B C90 H90C 109.5
C78 C91 C86 121.3(3)
C78 C91 H91 119.3
C86 C91 H91 119.3
C93 C92 C97 115.7(4)
C93 C92 B4 122.6(4)
C97 C92 B4 121.7(4)
C92 C93 C94 123.2(4)
C92 C93 H93 118.4
C94 C93 H93 118.4
C93 C94 C95 119.4(5)
C93 C94 H94 120.3
C95 C94 H94 120.3
C96 C95 C94 118.5(5)
C96 C95 H95 120.7
C94 C95 H95 120.7
C97 C96 C95 121.3(5)
C97 C96 H96 119.4
C95 C96 H96 119.4
C96 C97 C92 121.9(4)
C96 C97 H97 119.1
C92 C97 H97 119.1
Si4 C98 H98A 109.5
Si4 C98 H98B 109.5
H98A C98 H98B 109.5
Si4 C98 H98C 109.5
H98A C98 H98C 109.5
H98B C98 H98C 109.5
Si4 C99 H99A 109.5
Si4 C99 H99B 109.5
H99A C99 H99B 109.5
Si4 C99 H99C 109.5
H99A C99 H99C 109.5
H99B C99 H99C 109.5
Si4 C100 H10A 109.5
Si4 C100 H10B 109.5
H10A C100 H10B 109.5
Si4 C100 H10C 109.5
H10A C100 H10C 109.5
H10B C100 H10C 109.5
C1 B1 C4 111.8(3)
C1 B1 Cl1 124.4(3)
C4 B1 Cl1 123.8(3)
C45 B2 C4 130.2(4)
C45 B2 Cl2 113.8(3)
C4 B2 Cl2 115.8(3)
C51 B3 C54 111.7(3)
C51 B3 Cl4 125.5(3)
C54 B3 Cl4 122.8(3)
C92 B4 C51 129.9(3)
C92 B4 Cl3 113.8(3)
C51 B4 Cl3 116.3(3)

loop_
_geom_bond_atom_site_label_1
_geom_bond_atom_site_label_2
_geom_bond_distance
Cl1 B1 1.766(4)
Cl2 B2 1.813(4)
Cl3 B4 1.801(4)
Cl4 B3 1.768(4)
Si1 C5 1.857(5)
Si1 C6 1.873(4)
Si1 C7 1.876(4)
Si1 C4 1.958(4)
Si2 C16 1.858(4)
Si2 C14 1.859(5)
Si2 C15 1.867(5)
Si2 C1 1.955(4)
Si3 C55 1.850(4)
Si3 C57 1.861(4)
Si3 C56 1.876(4)
Si3 C54 1.948(4)
Si4 C99 1.865(5)
Si4 C100 1.866(5)
Si4 C98 1.870(4)
Si4 C51 1.965(4)
C1 C2 1.533(5)
C1 C8 1.543(5)
C1 B1 1.569(5)
C2 C3 1.353(5)
C2 C17 1.495(5)
C3 C31 1.502(5)
C3 C4 1.544(5)
C4 B2 1.553(6)
C4 B1 1.587(5)
C5 H5A 0.9800
C5 H5B 0.9800
C5 H5C 0.9800
C6 H6A 0.9800
C6 H6B 0.9800
C6 H6C 0.9800
C7 H7A 0.9800
C7 H7B 0.9800
C7 H7C 0.9800
C8 C13 1.402(6)
C8 C9 1.441(5)
C9 C10 1.398(6)
C9 H9 0.9500
C10 C11 1.373(7)
C10 H10 0.9500
C11 C12 1.380(6)
C11 H11 0.9500
C12 C13 1.376(6)
C12 H12 0.9500
C13 H13 0.9500
C14 H14A 0.9800
C14 H14B 0.9800
C14 H14C 0.9800
C15 H15A 0.9800
C15 H15B 0.9800
C15 H15C 0.9800
C16 H16A 0.9800
C16 H16B 0.9800
C16 H16C 0.9800
C17 C18 1.388(5)
C17 C30 1.394(5)
C18 C19 1.392(5)
C18 H18 0.9500
C19 C24 1.403(5)
C19 C20 1.532(6)
C20 C21 1.525(6)
C20 C22 1.539(6)
C20 C23 1.555(7)
C21 H21A 0.9800
C21 H21B 0.9800
C21 H21C 0.9800
C22 H22A 0.9800
C22 H22B 0.9800
C22 H22C 0.9800
C23 H23A 0.9800
C23 H23B 0.9800
C23 H23C 0.9800
C24 C25 1.376(5)
C24 H24 0.9500
C25 C30 1.394(5)
C25 C26 1.542(5)
C26 C27 1.527(6)
C26 C29 1.528(5)
C26 C28 1.532(5)
C27 H27A 0.9800
C27 H27B 0.9800
C27 H27C 0.9800
C28 H28A 0.9800
C28 H28B 0.9800
C28 H28C 0.9800
C29 H29A 0.9800
C29 H29B 0.9800
C29 H29C 0.9800
C30 H30 0.9500
C31 C44 1.391(5)
C31 C32 1.397(5)
C32 C33 1.402(5)
C32 H32 0.9500
C33 C38 1.379(6)
C33 C34 1.537(6)
C34 C35 1.513(7)
C34 C36 1.528(6)
C34 C37 1.539(6)
C35 H35A 0.9800
C35 H35B 0.9800
C35 H35C 0.9800
C36 H36A 0.9800
C36 H36B 0.9800
C36 H36C 0.9800
C37 H37A 0.9800
C37 H37B 0.9800
C37 H37C 0.9800
C38 C39 1.392(6)
C38 H38 0.9500
C39 C44 1.392(5)
C39 C40 1.526(6)
C40 C42 1.520(6)
C40 C43 1.533(6)
C40 C41 1.549(6)
C41 H41A 0.9800
C41 H41B 0.9800
C41 H41C 0.9800
C42 H42A 0.9800
C42 H42B 0.9800
C42 H42C 0.9800
C43 H43A 0.9800
C43 H43B 0.9800
C43 H43C 0.9800
C44 H44 0.9500
C45 C46 1.378(6)
C45 C50 1.411(6)
C45 B2 1.540(6)
C46 C47 1.383(6)
C46 H46 0.9500
C47 C48 1.376(7)
C47 H47 0.9500
C48 C49 1.376(7)
C48 H48 0.9500
C49 C50 1.373(7)
C49 H49 0.9500
C50 H50 0.9500
C51 C52 1.540(5)
C51 B3 1.567(5)
C51 B4 1.569(6)
C52 C53 1.347(5)
C52 C78 1.500(5)
C53 C64 1.499(5)
C53 C54 1.540(5)
C54 C58 1.546(5)
C54 B3 1.580(5)
C55 H55A 0.9800
C55 H55B 0.9800
C55 H55C 0.9800
C56 H56A 0.9800
C56 H56B 0.9800
C56 H56C 0.9800
C57 H57A 0.9800
C57 H57B 0.9800
C57 H57C 0.9800
C58 C63 1.392(5)
C58 C59 1.426(5)
C59 C60 1.396(5)
C59 H59 0.9500
C60 C61 1.373(6)
C60 H60 0.9500
C61 C62 1.380(5)
C61 H61 0.9500
C62 C63 1.396(6)
C62 H62 0.9500
C63 H63 0.9500
C64 C65 1.388(5)
C64 C77 1.396(5)
C65 C66 1.389(5)
C65 H65 0.9500
C67 C72 1.383(5)
C67 C66 1.404(5)
C67 H67 0.9500
C66 C68 1.535(5)
C68 C71B 1.469(13)
C68 C70A 1.489(7)
C68 C69A 1.544(7)
C68 C70B 1.545(12)
C68 C71A 1.570(7)
C68 C69B 1.594(12)
C69A H69A 0.9800
C69A H69B 0.9800
C69A H69C 0.9800
C70A H70A 0.9800
C70A H70B 0.9800
C70A H70C 0.9800
C71A H71A 0.9800
C71A H71B 0.9800
C71A H71C 0.9800
C69B H69D 0.9800
C69B H69E 0.9800
C69B H69F 0.9800
C70B H70D 0.9800
C70B H70E 0.9800
C70B H70F 0.9800
C71B H71D 0.9800
C71B H71E 0.9800
C71B H71F 0.9800
C72 C77 1.399(5)
C72 C73 1.532(5)
C73 C76 1.532(6)
C73 C75 1.534(5)
C73 C74 1.544(5)
C74 H74A 0.9800
C74 H74B 0.9800
C74 H74C 0.9800
C75 H75A 0.9800
C75 H75B 0.9800
C75 H75C 0.9800
C76 H76A 0.9800
C76 H76B 0.9800
C76 H76C 0.9800
C77 H77 0.9500
C78 C79 1.384(5)
C78 C91 1.392(5)
C79 C80 1.396(5)
C79 H79 0.9500
C80 C85 1.380(5)
C80 C81 1.538(5)
C81 C82 1.520(5)
C81 C84 1.531(6)
C81 C83 1.532(6)
C82 H82A 0.9800
C82 H82B 0.9800
C82 H82C 0.9800
C83 H83A 0.9800
C83 H83B 0.9800
C83 H83C 0.9800
C84 H84A 0.9800
C84 H84B 0.9800
C84 H84C 0.9800
C85 C86 1.400(5)
C85 H85 0.9500
C86 C91 1.401(5)
C86 C87 1.525(5)
C87 C90 1.535(6)
C87 C89 1.535(6)
C87 C88 1.543(5)
C88 H88A 0.9800
C88 H88B 0.9800
C88 H88C 0.9800
C89 H89A 0.9800
C89 H89B 0.9800
C89 H89C 0.9800
C90 H90A 0.9800
C90 H90B 0.9800
C90 H90C 0.9800
C91 H91 0.9500
C92 C93 1.380(5)
C92 C97 1.407(6)
C92 B4 1.536(6)
C93 C94 1.380(6)
C93 H93 0.9500
C94 C95 1.391(7)
C94 H94 0.9500
C95 C96 1.378(7)
C95 H95 0.9500
C96 C97 1.361(7)
C96 H96 0.9500
C97 H97 0.9500
C98 H98A 0.9800
C98 H98B 0.9800
C98 H98C 0.9800
C99 H99A 0.9800
C99 H99B 0.9800
C99 H99C 0.9800
C100 H10A 0.9800
C100 H10B 0.9800
C100 H10C 0.9800
